data_1570652
loop_
_publ_author_name
'Chatterjee, Abhijit'
'Chatterjee, Joy'
'Sappati, Subrahmanyam'
'Tanwar, Riteeka'
'Ambhore, Madan D.'
'Arfin, Habibul'
'Umesh, Rintu M.'
'Lahiri, Mayurika'
'Mandal, Pankaj'
'Hazra, Partha'

_publ_section_title
;
 Engineering TADF, mechanochromism, and second harmonic up-conversion
 properties in regioisomeric substitution space.
;
_journal_issue 47
_journal_name_full 'Chemical science'
_journal_page_first 13832
_journal_page_last 13841
_journal_paper_doi 10.1039/d3sc04280d
_journal_volume 14
_journal_year 2023
_chemical_formula_moiety 'C56 H40 N6 H2 Cl2'
_chemical_formula_sum 'C57 H42 Cl2 N6'
_chemical_formula_weight 881.87
_space_group_crystal_system orthorhombic
_space_group_IT_number 19
_space_group_name_Hall 'P 2ac 2ab'
_space_group_name_H-M_alt 'P 21 21 21'
_atom_sites_solution_hydrogens geom
_audit_creation_method SHELXL-2018/3
_audit_update_record
;
2023-08-07 deposited with the CCDC.	2023-11-07 downloaded from the CCDC.
;
_cell_angle_alpha 90
_cell_angle_beta 90
_cell_angle_gamma 90
_cell_formula_units_Z 4
_cell_length_a 9.771(3)
_cell_length_b 21.156(7)
_cell_length_c 22.933(8)
_cell_measurement_reflns_used 9802
_cell_measurement_temperature 100(2)
_cell_measurement_theta_max 24.54
_cell_measurement_theta_min 2.30
_cell_volume 4741(3)
_computing_cell_refinement 'Bruker SAINT'
_computing_data_collection 'Bruker APEX2'
_computing_data_reduction 'Bruker SAINT'
_computing_molecular_graphics 'Bruker SHELXTL'
_computing_publication_material 'Bruker SHELXTL'
_computing_structure_refinement 'SHELXL-2018/3 (Sheldrick, 2018)'
_computing_structure_solution 'SHELXT 2014/5 (Sheldrick, 2014)'
_diffrn_ambient_temperature 100(2)
_diffrn_measured_fraction_theta_full 1.000
_diffrn_measured_fraction_theta_max 0.978
_diffrn_measurement_device_type 'Bruker APEX-II CCD'
_diffrn_measurement_method '\f and \w scans'
_diffrn_radiation_type MoK\a
_diffrn_radiation_wavelength 0.71073
_diffrn_reflns_av_R_equivalents 0.1422
_diffrn_reflns_av_unetI/netI 0.1198
_diffrn_reflns_Laue_measured_fraction_full 1.000
_diffrn_reflns_Laue_measured_fraction_max 0.978
_diffrn_reflns_limit_h_max 13
_diffrn_reflns_limit_h_min -11
_diffrn_reflns_limit_k_max 28
_diffrn_reflns_limit_k_min -28
_diffrn_reflns_limit_l_max 30
_diffrn_reflns_limit_l_min -31
_diffrn_reflns_number 87524
_diffrn_reflns_point_group_measured_fraction_full 1.000
_diffrn_reflns_point_group_measured_fraction_max 0.975
_diffrn_reflns_theta_full 25.242
_diffrn_reflns_theta_max 29.265
_diffrn_reflns_theta_min 1.925
_exptl_absorpt_coefficient_mu 0.182
_exptl_absorpt_correction_T_max 0.7457
_exptl_absorpt_correction_T_min 0.5690
_exptl_absorpt_correction_type none
_exptl_crystal_colour 'yellowish orange'
_exptl_crystal_density_diffrn 1.235
_exptl_crystal_description hexagonal
_exptl_crystal_F_000 1840.0
_refine_diff_density_max 0.678
_refine_diff_density_min -0.556
_refine_diff_density_rms 0.077
_refine_ls_abs_structure_details
;
 Flack x determined using 2636 quotients [(I+)-(I-)]/[(I+)+(I-)]
 (Parsons, Flack and Wagner, Acta Cryst. B69 (2013) 249-259).
;
_refine_ls_abs_structure_Flack 0.15(3)
_refine_ls_extinction_method none
_refine_ls_goodness_of_fit_ref 1.039
_refine_ls_hydrogen_treatment constr
_refine_ls_matrix_type full
_refine_ls_number_parameters 586
_refine_ls_number_reflns 12600
_refine_ls_number_restraints 0
_refine_ls_restrained_S_all 1.039
_refine_ls_R_factor_all 0.1403
_refine_ls_R_factor_gt 0.0670
_refine_ls_shift/su_max 0.000
_refine_ls_shift/su_mean 0.000
_refine_ls_structure_factor_coef Fsqd
_refine_ls_weighting_details 'w=1/[\s^2^(Fo^2^)+(0.1000P)^2^+0.1918P] where P=(Fo^2^+2Fc^2^)/3'
_refine_ls_weighting_scheme calc
_refine_ls_wR_factor_gt 0.1568
_refine_ls_wR_factor_ref 0.1857
_reflns_Friedel_coverage 0.807
_reflns_Friedel_fraction_full 1.000
_reflns_Friedel_fraction_max 0.971
_reflns_number_gt 7783
_reflns_number_total 12600
_reflns_threshold_expression 'I > 2\s(I)'
_cod_data_source_file d3sc04280d3.cif
_cod_data_source_block mo_abi_0m_a
_cod_database_code 1570652
_shelx_shelxl_version_number 2018/3
_shelx_space_group_comment
;
The symmetry employed for this shelxl refinement is uniquely defined
by the following loop, which should always be used as a source of
symmetry information in preference to the above space-group names.
They are only intended as comments.
;

loop_
_space_group_symop_operation_xyz
'x, y, z'
'-x+1/2, -y, z+1/2'
'-x, y+1/2, -z+1/2'
'x+1/2, -y+1/2, -z'

loop_
_atom_site_label
_atom_site_type_symbol
_atom_site_fract_x
_atom_site_fract_y
_atom_site_fract_z
_atom_site_U_iso_or_equiv
_atom_site_adp_type
_atom_site_occupancy
_atom_site_site_symmetry_order
_atom_site_calc_flag
_atom_site_refinement_flags_posn
_atom_site_refinement_flags_adp
_atom_site_refinement_flags_occupancy
_atom_site_disorder_assembly
_atom_site_disorder_group
Cl1 Cl -0.05208(16) 0.34597(8) 0.85021(7) 0.0584(4) Uani 1 1 d . . . . .
Cl2 Cl 0.19110(19) 0.42564(7) 0.84202(10) 0.0754(6) Uani 1 1 d . . . . .
N13 N 0.4744(3) 0.37457(15) 0.61987(15) 0.0175(7) Uani 1 1 d . . . . .
N8 N 0.5392(4) 0.60272(14) 0.74593(14) 0.0187(7) Uani 1 1 d . . . . .
N12 N 0.3499(4) 0.59725(15) 0.65253(15) 0.0195(7) Uani 1 1 d . . . . .
N11 N 0.3452(3) 0.48545(15) 0.57948(14) 0.0189(7) Uani 1 1 d . . . . .
N9 N 0.7924(4) 0.49611(18) 0.80649(18) 0.0327(9) Uani 1 1 d . . . . .
C14 C 0.4236(4) 0.48783(18) 0.63085(17) 0.0170(8) Uani 1 1 d . . . . .
N10 N 0.7036(5) 0.33598(19) 0.73750(18) 0.0405(11) Uani 1 1 d . . . . .
C16 C 0.5237(4) 0.54609(18) 0.71340(17) 0.0178(9) Uani 1 1 d . . . . .
C25 C 0.4103(4) 0.46683(18) 0.52596(17) 0.0177(8) Uani 1 1 d . . . . .
C13 C 0.4986(4) 0.43285(19) 0.64819(18) 0.0183(8) Uani 1 1 d . . . . .
C6 C 0.5859(4) 0.33669(18) 0.59977(17) 0.0196(9) Uani 1 1 d . . . . .
C33 C 0.2519(4) 0.61552(19) 0.69524(18) 0.0193(9) Uani 1 1 d . . . . .
C7 C 0.3433(4) 0.34614(18) 0.62963(17) 0.0183(8) Uani 1 1 d . . . . .
C18 C 0.5860(4) 0.43596(19) 0.69631(17) 0.0188(9) Uani 1 1 d . . . . .
C51 C 0.5376(4) 0.59936(18) 0.80833(17) 0.0193(9) Uani 1 1 d . . . . .
C15 C 0.4320(4) 0.54349(18) 0.66505(17) 0.0173(8) Uani 1 1 d . . . . .
C56 C 0.6218(4) 0.6385(2) 0.84224(19) 0.0226(9) Uani 1 1 d . . . . .
H56 H 0.677866 0.668357 0.824510 0.027 Uiso 1 1 calc R U . . .
C29 C 0.4072(5) 0.4131(2) 0.43343(18) 0.0254(10) Uani 1 1 d . . . . .
H29 H 0.360034 0.389612 0.405619 0.030 Uiso 1 1 calc R U . . .
C19 C 0.2015(4) 0.49934(19) 0.57917(19) 0.0231(9) Uani 1 1 d . . . . .
C17 C 0.6030(4) 0.49309(19) 0.72689(17) 0.0195(9) Uani 1 1 d . . . . .
C32 C 0.7060(4) 0.49577(19) 0.77217(18) 0.0223(9) Uani 1 1 d . . . . .
C30 C 0.3410(5) 0.43098(19) 0.48469(17) 0.0214(9) Uani 1 1 d . . . . .
H30 H 0.250750 0.418956 0.491233 0.026 Uiso 1 1 calc R U . . .
C34 C 0.1904(4) 0.5698(2) 0.73087(18) 0.0232(9) Uani 1 1 d . . . . .
H34 H 0.215775 0.527590 0.727357 0.028 Uiso 1 1 calc R U . . .
C45 C 0.6042(5) 0.6548(2) 0.71641(18) 0.0233(9) Uani 1 1 d . . . . .
C39 C 0.3695(5) 0.63143(19) 0.59936(19) 0.0235(9) Uani 1 1 d . . . . .
C12 C 0.2771(4) 0.31610(19) 0.58363(19) 0.0227(9) Uani 1 1 d . . . . .
H12 H 0.316765 0.315214 0.546765 0.027 Uiso 1 1 calc R U . . .
C26 C 0.5452(4) 0.48512(19) 0.51549(18) 0.0213(9) Uani 1 1 d . . . . .
H26 H 0.591419 0.510049 0.542467 0.026 Uiso 1 1 calc R U . . .
C27 C 0.6103(5) 0.4659(2) 0.46452(19) 0.0253(10) Uani 1 1 d . . . . .
H27 H 0.700783 0.477515 0.457913 0.030 Uiso 1 1 calc R U . . .
C52 C 0.4508(4) 0.5566(2) 0.83570(18) 0.0235(9) Uani 1 1 d . . . . .
H52 H 0.391450 0.531966 0.813575 0.028 Uiso 1 1 calc R U . . .
C5 C 0.7056(4) 0.3641(2) 0.58029(19) 0.0240(9) Uani 1 1 d . . . . .
H5 H 0.713702 0.407926 0.580151 0.029 Uiso 1 1 calc R U . . .
C38 C 0.2135(5) 0.6790(2) 0.70257(19) 0.0252(10) Uani 1 1 d . . . . .
H38 H 0.255328 0.710238 0.680227 0.030 Uiso 1 1 calc R U . . .
C31 C 0.6528(5) 0.3796(2) 0.71768(19) 0.0254(10) Uani 1 1 d . . . . .
C11 C 0.1510(5) 0.2874(2) 0.5933(2) 0.0289(10) Uani 1 1 d . . . . .
H11 H 0.106919 0.266866 0.562786 0.035 Uiso 1 1 calc R U . . .
C28 C 0.5417(5) 0.4297(2) 0.42344(19) 0.0266(10) Uani 1 1 d . . . . .
H28 H 0.585833 0.416758 0.389561 0.032 Uiso 1 1 calc R U . . .
C53 C 0.4525(5) 0.5505(2) 0.89569(19) 0.0283(10) Uani 1 1 d . . . . .
H53 H 0.395434 0.521122 0.913540 0.034 Uiso 1 1 calc R U . . .
C37 C 0.1133(5) 0.6957(2) 0.7431(2) 0.0308(11) Uani 1 1 d . . . . .
H37 H 0.087078 0.737751 0.747331 0.037 Uiso 1 1 calc R U . . .
C4 C 0.8145(5) 0.3272(2) 0.56085(19) 0.0287(10) Uani 1 1 d . . . . .
H4 H 0.895293 0.346319 0.548656 0.034 Uiso 1 1 calc R U . . .
C36 C 0.0529(5) 0.6491(2) 0.7771(2) 0.0320(11) Uani 1 1 d . . . . .
H36 H -0.014486 0.659881 0.803911 0.038 Uiso 1 1 calc R U . . .
C55 C 0.6209(5) 0.6321(2) 0.90257(19) 0.0263(10) Uani 1 1 d . . . . .
H55 H 0.676620 0.658030 0.925178 0.032 Uiso 1 1 calc R U . . .
C54 C 0.5377(5) 0.5875(2) 0.92950(19) 0.0269(10) Uani 1 1 d . . . . .
H54 H 0.539378 0.582684 0.969803 0.032 Uiso 1 1 calc R U . . .
C24 C 0.1177(5) 0.4770(2) 0.6236(2) 0.0335(11) Uani 1 1 d . . . . .
H24 H 0.154703 0.452708 0.653497 0.040 Uiso 1 1 calc R U . . .
C50 C 0.5453(5) 0.7148(2) 0.7178(2) 0.0295(10) Uani 1 1 d . . . . .
H50 H 0.466069 0.721613 0.739343 0.035 Uiso 1 1 calc R U . . .
C35 C 0.0920(5) 0.5872(2) 0.7713(2) 0.0270(10) Uani 1 1 d . . . . .
H35 H 0.051979 0.556515 0.794804 0.032 Uiso 1 1 calc R U . . .
C44 C 0.4983(5) 0.6331(2) 0.5735(2) 0.0288(10) Uani 1 1 d . . . . .
H44 H 0.571394 0.612277 0.590961 0.035 Uiso 1 1 calc R U . . .
C8 C 0.2843(5) 0.3470(2) 0.6847(2) 0.0298(11) Uani 1 1 d . . . . .
H8 H 0.329021 0.366597 0.715624 0.036 Uiso 1 1 calc R U . . .
C10 C 0.0907(5) 0.2891(2) 0.6477(2) 0.0332(11) Uani 1 1 d . . . . .
H10 H 0.005551 0.270499 0.653539 0.040 Uiso 1 1 calc R U . . .
C9 C 0.1573(5) 0.3184(2) 0.6933(2) 0.0364(12) Uani 1 1 d . . . . .
H9 H 0.117151 0.319076 0.730023 0.044 Uiso 1 1 calc R U . . .
C46 C 0.7249(5) 0.6450(2) 0.6861(2) 0.0322(11) Uani 1 1 d . . . . .
H46 H 0.766913 0.605575 0.686311 0.039 Uiso 1 1 calc R U . . .
C20 C 0.1448(5) 0.5337(2) 0.5335(2) 0.0350(12) Uani 1 1 d . . . . .
H20 H 0.199733 0.547801 0.502996 0.042 Uiso 1 1 calc R U . . .
C3 C 0.8020(5) 0.2618(2) 0.5597(2) 0.0373(13) Uani 1 1 d . . . . .
H3 H 0.873308 0.236851 0.545894 0.045 Uiso 1 1 calc R U . . .
C1 C 0.5755(5) 0.2712(2) 0.5999(2) 0.0357(12) Uani 1 1 d . . . . .
H1 H 0.496422 0.251899 0.613799 0.043 Uiso 1 1 calc R U . . .
C47 C 0.7828(6) 0.6957(3) 0.6551(2) 0.0429(13) Uani 1 1 d . . . . .
H47 H 0.863005 0.689411 0.634011 0.051 Uiso 1 1 calc R U . . .
C49 C 0.6042(7) 0.7641(2) 0.6872(2) 0.0422(14) Uani 1 1 d . . . . .
H49 H 0.564479 0.804046 0.687920 0.051 Uiso 1 1 calc R U . . .
C40 C 0.2631(6) 0.6633(2) 0.5722(2) 0.0357(12) Uani 1 1 d . . . . .
H40 H 0.175930 0.662321 0.588476 0.043 Uiso 1 1 calc R U . . .
C43 C 0.5178(6) 0.6661(2) 0.5213(2) 0.0370(12) Uani 1 1 d . . . . .
H43 H 0.603638 0.665630 0.503742 0.044 Uiso 1 1 calc R U . . .
C23 C -0.0215(6) 0.4909(3) 0.6233(3) 0.0471(15) Uani 1 1 d . . . . .
H23 H -0.077144 0.476484 0.653422 0.057 Uiso 1 1 calc R U . . .
C41 C 0.2852(7) 0.6968(3) 0.5208(2) 0.0462(15) Uani 1 1 d . . . . .
H41 H 0.212967 0.718077 0.503075 0.055 Uiso 1 1 calc R U . . .
C48 C 0.7231(6) 0.7537(3) 0.6554(2) 0.0464(15) Uani 1 1 d . . . . .
H48 H 0.762020 0.786610 0.634299 0.056 Uiso 1 1 calc R U . . .
C42 C 0.4147(7) 0.6986(2) 0.4957(2) 0.0483(15) Uani 1 1 d . . . . .
H42 H 0.430274 0.721807 0.461908 0.058 Uiso 1 1 calc R U . . .
C57 C 0.0306(6) 0.4137(2) 0.8758(2) 0.0431(13) Uani 1 1 d . . . . .
H57A H 0.043709 0.409983 0.917621 0.052 Uiso 1 1 calc R U . . .
H57B H -0.027088 0.450176 0.868724 0.052 Uiso 1 1 calc R U . . .
C2 C 0.6830(5) 0.2344(2) 0.5793(3) 0.0456(15) Uani 1 1 d . . . . .
H2 H 0.674321 0.190606 0.578711 0.055 Uiso 1 1 calc R U . . .
C21 C 0.0047(6) 0.5470(3) 0.5336(3) 0.0534(17) Uani 1 1 d . . . . .
H21 H -0.033649 0.570009 0.503155 0.064 Uiso 1 1 calc R U . . .
C22 C -0.0772(5) 0.5260(3) 0.5788(3) 0.0531(17) Uani 1 1 d . . . . .
H22 H -0.170027 0.535586 0.579072 0.064 Uiso 1 1 calc R U . . .

loop_
_atom_site_aniso_label
_atom_site_aniso_U_11
_atom_site_aniso_U_22
_atom_site_aniso_U_33
_atom_site_aniso_U_23
_atom_site_aniso_U_13
_atom_site_aniso_U_12
Cl1 0.0480(8) 0.0689(10) 0.0583(9) -0.0148(8) -0.0109(7) -0.0064(8)
Cl2 0.0658(11) 0.0386(8) 0.1217(16) 0.0006(9) 0.0267(11) -0.0026(8)
N13 0.0154(17) 0.0144(16) 0.0226(18) -0.0026(14) -0.0011(14) 0.0015(14)
N8 0.0249(19) 0.0150(16) 0.0163(17) -0.0043(14) 0.0011(15) -0.0014(15)
N12 0.0218(18) 0.0148(16) 0.0220(18) -0.0020(14) 0.0008(15) 0.0012(14)
N11 0.0164(17) 0.0213(17) 0.0190(18) -0.0058(15) -0.0027(14) 0.0024(14)
N9 0.030(2) 0.031(2) 0.037(2) -0.0063(18) -0.0112(19) 0.0087(18)
C14 0.015(2) 0.0161(19) 0.020(2) -0.0010(16) -0.0015(16) -0.0031(16)
N10 0.059(3) 0.026(2) 0.036(2) -0.0033(19) -0.017(2) 0.012(2)
C16 0.020(2) 0.017(2) 0.017(2) -0.0023(16) -0.0006(16) -0.0020(16)
C25 0.019(2) 0.0150(19) 0.019(2) 0.0012(16) -0.0009(17) 0.0026(16)
C13 0.018(2) 0.019(2) 0.018(2) -0.0024(17) 0.0006(16) -0.0008(16)
C6 0.021(2) 0.017(2) 0.022(2) -0.0001(17) -0.0026(17) 0.0010(16)
C33 0.015(2) 0.021(2) 0.022(2) -0.0052(18) -0.0018(16) -0.0017(16)
C7 0.016(2) 0.0164(19) 0.023(2) 0.0018(17) 0.0004(16) -0.0011(16)
C18 0.017(2) 0.019(2) 0.020(2) -0.0005(17) 0.0002(17) 0.0016(16)
C51 0.021(2) 0.018(2) 0.019(2) -0.0043(16) -0.0015(17) 0.0042(17)
C15 0.019(2) 0.0145(19) 0.019(2) -0.0008(16) -0.0002(16) -0.0012(16)
C56 0.020(2) 0.020(2) 0.027(2) -0.0042(18) -0.0029(18) 0.0005(17)
C29 0.032(3) 0.026(2) 0.018(2) -0.0026(18) 0.0011(19) -0.0015(19)
C19 0.020(2) 0.022(2) 0.028(2) -0.0115(18) -0.0064(18) 0.0022(18)
C17 0.023(2) 0.0168(19) 0.019(2) -0.0013(16) -0.0023(17) -0.0018(17)
C32 0.025(2) 0.018(2) 0.024(2) 0.0001(17) -0.0024(19) 0.0035(18)
C30 0.023(2) 0.020(2) 0.021(2) 0.0002(17) 0.0002(17) -0.0027(18)
C34 0.024(2) 0.018(2) 0.028(2) -0.0004(18) 0.0007(18) -0.0022(18)
C45 0.027(2) 0.022(2) 0.020(2) -0.0028(18) -0.0020(18) -0.0076(18)
C39 0.033(2) 0.016(2) 0.021(2) -0.0031(17) -0.0053(19) 0.0026(18)
C12 0.020(2) 0.021(2) 0.027(2) -0.0029(18) -0.0016(18) -0.0015(18)
C26 0.022(2) 0.019(2) 0.023(2) -0.0002(17) -0.0072(18) -0.0022(18)
C27 0.018(2) 0.033(2) 0.025(2) 0.005(2) 0.0008(18) -0.0017(19)
C52 0.023(2) 0.026(2) 0.022(2) -0.0049(18) 0.0025(18) -0.0025(19)
C5 0.024(2) 0.019(2) 0.029(2) 0.0030(18) 0.0005(19) 0.0024(18)
C38 0.027(2) 0.022(2) 0.027(2) -0.0019(18) 0.0036(19) -0.0006(19)
C31 0.032(2) 0.022(2) 0.023(2) -0.0070(19) -0.0071(19) 0.003(2)
C11 0.023(2) 0.024(2) 0.040(3) -0.003(2) -0.005(2) -0.0021(19)
C28 0.028(2) 0.032(2) 0.020(2) 0.0001(19) 0.0032(19) 0.004(2)
C53 0.030(2) 0.031(2) 0.024(2) 0.0013(19) 0.002(2) 0.002(2)
C37 0.030(3) 0.024(2) 0.038(3) -0.005(2) 0.005(2) 0.005(2)
C4 0.021(2) 0.040(3) 0.025(2) 0.006(2) 0.0015(18) 0.005(2)
C36 0.023(2) 0.041(3) 0.032(3) -0.003(2) 0.005(2) 0.006(2)
C55 0.026(2) 0.026(2) 0.026(2) -0.0073(19) -0.0095(19) 0.0072(19)
C54 0.031(2) 0.032(2) 0.017(2) -0.0026(19) 0.0030(19) 0.006(2)
C24 0.023(2) 0.037(3) 0.040(3) -0.012(2) 0.002(2) -0.002(2)
C50 0.037(3) 0.026(2) 0.026(2) -0.007(2) -0.004(2) -0.004(2)
C35 0.025(2) 0.022(2) 0.035(3) -0.0003(19) 0.009(2) -0.0022(19)
C44 0.036(3) 0.023(2) 0.027(3) -0.002(2) 0.001(2) -0.005(2)
C8 0.026(2) 0.041(3) 0.022(2) 0.001(2) -0.0037(19) -0.008(2)
C10 0.022(2) 0.033(3) 0.045(3) 0.013(2) 0.001(2) -0.010(2)
C9 0.032(3) 0.048(3) 0.029(3) 0.012(2) 0.002(2) -0.014(2)
C46 0.034(3) 0.030(3) 0.032(3) -0.002(2) 0.002(2) -0.005(2)
C20 0.029(3) 0.042(3) 0.034(3) -0.012(2) -0.010(2) 0.014(2)
C3 0.017(2) 0.041(3) 0.054(3) -0.024(2) -0.006(2) 0.010(2)
C1 0.019(2) 0.024(2) 0.064(3) -0.011(2) -0.003(2) 0.0004(19)
C47 0.041(3) 0.048(3) 0.040(3) 0.000(3) 0.007(3) -0.020(3)
C49 0.067(4) 0.022(2) 0.038(3) -0.002(2) -0.009(3) -0.011(3)
C40 0.043(3) 0.035(3) 0.029(3) -0.003(2) -0.009(2) 0.014(2)
C43 0.056(3) 0.029(2) 0.027(3) 0.001(2) 0.009(2) -0.007(2)
C23 0.026(3) 0.053(3) 0.062(4) -0.022(3) 0.006(3) -0.006(3)
C41 0.065(4) 0.041(3) 0.033(3) 0.001(2) -0.015(3) 0.020(3)
C48 0.061(4) 0.039(3) 0.040(3) 0.003(2) 0.007(3) -0.026(3)
C42 0.086(5) 0.033(3) 0.026(3) 0.009(2) 0.003(3) 0.004(3)
C57 0.049(3) 0.040(3) 0.041(3) -0.005(2) -0.007(3) 0.011(3)
C2 0.023(3) 0.028(3) 0.085(4) -0.025(3) -0.013(3) 0.008(2)
C21 0.043(3) 0.057(4) 0.060(4) -0.028(3) -0.029(3) 0.025(3)
C22 0.019(3) 0.065(4) 0.075(4) -0.037(4) -0.012(3) 0.013(3)

loop_
_atom_type_symbol
_atom_type_description
_atom_type_scat_dispersion_real
_atom_type_scat_dispersion_imag
_atom_type_scat_source
C C 0.0033 0.0016 'International Tables Vol C Tables 4.2.6.8 and 6.1.1.4'
Cl Cl 0.1484 0.1585 'International Tables Vol C Tables 4.2.6.8 and 6.1.1.4'
N N 0.0061 0.0033 'International Tables Vol C Tables 4.2.6.8 and 6.1.1.4'
H H 0.0000 0.0000 'International Tables Vol C Tables 4.2.6.8 and 6.1.1.4'
F F 0.0171 0.0103 'International Tables Vol C Tables 4.2.6.8 and 6.1.1.4'

loop_
_geom_angle_atom_site_label_1
_geom_angle_atom_site_label_2
_geom_angle_atom_site_label_3
_geom_angle
_geom_angle_site_symmetry_1
_geom_angle_site_symmetry_3
_geom_angle_publ_flag
C13 N13 C6 120.6(3) . . ?
C13 N13 C7 116.4(3) . . ?
C6 N13 C7 119.8(3) . . ?
C16 N8 C51 118.8(3) . . ?
C16 N8 C45 116.5(3) . . ?
C51 N8 C45 120.8(3) . . ?
C15 N12 C33 117.3(3) . . ?
C15 N12 C39 120.1(3) . . ?
C33 N12 C39 122.6(3) . . ?
C14 N11 C19 122.0(3) . . ?
C14 N11 C25 119.0(3) . . ?
C19 N11 C25 119.0(3) . . ?
N11 C14 C15 121.7(3) . . ?
N11 C14 C13 118.9(3) . . ?
C15 C14 C13 119.5(3) . . ?
C17 C16 N8 120.1(4) . . ?
C17 C16 C15 119.3(3) . . ?
N8 C16 C15 120.5(3) . . ?
C30 C25 C26 119.7(4) . . ?
C30 C25 N11 121.1(4) . . ?
C26 C25 N11 119.3(4) . . ?
C18 C13 N13 120.4(4) . . ?
C18 C13 C14 119.6(4) . . ?
N13 C13 C14 119.7(3) . . ?
C5 C6 C1 118.8(4) . . ?
C5 C6 N13 121.0(3) . . ?
C1 C6 N13 120.2(4) . . ?
C34 C33 C38 118.4(4) . . ?
C34 C33 N12 120.1(4) . . ?
C38 C33 N12 121.4(4) . . ?
C12 C7 C8 120.2(4) . . ?
C12 C7 N13 119.3(4) . . ?
C8 C7 N13 120.5(4) . . ?
C13 C18 C17 120.4(4) . . ?
C13 C18 C31 120.3(4) . . ?
C17 C18 C31 119.1(4) . . ?
C52 C51 C56 119.5(4) . . ?
C52 C51 N8 119.4(4) . . ?
C56 C51 N8 121.2(4) . . ?
C14 C15 N12 121.4(3) . . ?
C14 C15 C16 119.9(3) . . ?
N12 C15 C16 118.7(3) . . ?
C55 C56 C51 119.4(4) . . ?
C55 C56 H56 120.3 . . ?
C51 C56 H56 120.3 . . ?
C28 C29 C30 120.8(4) . . ?
C28 C29 H29 119.6 . . ?
C30 C29 H29 119.6 . . ?
C24 C19 C20 119.7(4) . . ?
C24 C19 N11 120.2(4) . . ?
C20 C19 N11 120.1(4) . . ?
C16 C17 C18 120.9(4) . . ?
C16 C17 C32 120.9(4) . . ?
C18 C17 C32 118.2(4) . . ?
N9 C32 C17 176.6(5) . . ?
C25 C30 C29 119.8(4) . . ?
C25 C30 H30 120.1 . . ?
C29 C30 H30 120.1 . . ?
C35 C34 C33 120.3(4) . . ?
C35 C34 H34 119.9 . . ?
C33 C34 H34 119.9 . . ?
C46 C45 C50 120.0(4) . . ?
C46 C45 N8 119.8(4) . . ?
C50 C45 N8 120.2(4) . . ?
C40 C39 C44 118.3(4) . . ?
C40 C39 N12 121.9(4) . . ?
C44 C39 N12 119.8(4) . . ?
C7 C12 C11 119.3(4) . . ?
C7 C12 H12 120.3 . . ?
C11 C12 H12 120.3 . . ?
C27 C26 C25 119.7(4) . . ?
C27 C26 H26 120.1 . . ?
C25 C26 H26 120.1 . . ?
C28 C27 C26 120.7(4) . . ?
C28 C27 H27 119.6 . . ?
C26 C27 H27 119.6 . . ?
C53 C52 C51 120.2(4) . . ?
C53 C52 H52 119.9 . . ?
C51 C52 H52 119.9 . . ?
C6 C5 C4 121.0(4) . . ?
C6 C5 H5 119.5 . . ?
C4 C5 H5 119.5 . . ?
C37 C38 C33 120.6(4) . . ?
C37 C38 H38 119.7 . . ?
C33 C38 H38 119.7 . . ?
N10 C31 C18 176.3(5) . . ?
C10 C11 C12 120.8(4) . . ?
C10 C11 H11 119.6 . . ?
C12 C11 H11 119.6 . . ?
C29 C28 C27 119.2(4) . . ?
C29 C28 H28 120.4 . . ?
C27 C28 H28 120.4 . . ?
C54 C53 C52 120.9(4) . . ?
C54 C53 H53 119.6 . . ?
C52 C53 H53 119.6 . . ?
C36 C37 C38 119.4(4) . . ?
C36 C37 H37 120.3 . . ?
C38 C37 H37 120.3 . . ?
C3 C4 C5 119.8(4) . . ?
C3 C4 H4 120.1 . . ?
C5 C4 H4 120.1 . . ?
C35 C36 C37 120.4(4) . . ?
C35 C36 H36 119.8 . . ?
C37 C36 H36 119.8 . . ?
C54 C55 C56 120.7(4) . . ?
C54 C55 H55 119.6 . . ?
C56 C55 H55 119.6 . . ?
C53 C54 C55 119.2(4) . . ?
C53 C54 H54 120.4 . . ?
C55 C54 H54 120.4 . . ?
C19 C24 C23 120.0(5) . . ?
C19 C24 H24 120.0 . . ?
C23 C24 H24 120.0 . . ?
C49 C50 C45 120.2(5) . . ?
C49 C50 H50 119.9 . . ?
C45 C50 H50 119.9 . . ?
C36 C35 C34 120.8(4) . . ?
C36 C35 H35 119.6 . . ?
C34 C35 H35 119.6 . . ?
C39 C44 C43 120.1(5) . . ?
C39 C44 H44 120.0 . . ?
C43 C44 H44 120.0 . . ?
C9 C8 C7 119.4(4) . . ?
C9 C8 H8 120.3 . . ?
C7 C8 H8 120.3 . . ?
C11 C10 C9 119.7(4) . . ?
C11 C10 H10 120.2 . . ?
C9 C10 H10 120.2 . . ?
C10 C9 C8 120.6(5) . . ?
C10 C9 H9 119.7 . . ?
C8 C9 H9 119.7 . . ?
C45 C46 C47 118.9(5) . . ?
C45 C46 H46 120.6 . . ?
C47 C46 H46 120.6 . . ?
C21 C20 C19 119.6(6) . . ?
C21 C20 H20 120.2 . . ?
C19 C20 H20 120.2 . . ?
C2 C3 C4 119.3(4) . . ?
C2 C3 H3 120.4 . . ?
C4 C3 H3 120.4 . . ?
C6 C1 C2 120.2(5) . . ?
C6 C1 H1 119.9 . . ?
C2 C1 H1 119.9 . . ?
C48 C47 C46 120.8(5) . . ?
C48 C47 H47 119.6 . . ?
C46 C47 H47 119.6 . . ?
C50 C49 C48 119.6(5) . . ?
C50 C49 H49 120.2 . . ?
C48 C49 H49 120.2 . . ?
C39 C40 C41 120.7(5) . . ?
C39 C40 H40 119.6 . . ?
C41 C40 H40 119.6 . . ?
C42 C43 C44 121.5(5) . . ?
C42 C43 H43 119.2 . . ?
C44 C43 H43 119.2 . . ?
C22 C23 C24 120.3(6) . . ?
C22 C23 H23 119.9 . . ?
C24 C23 H23 119.9 . . ?
C42 C41 C40 120.3(5) . . ?
C42 C41 H41 119.8 . . ?
C40 C41 H41 119.8 . . ?
C47 C48 C49 120.4(5) . . ?
C47 C48 H48 119.8 . . ?
C49 C48 H48 119.8 . . ?
C43 C42 C41 119.0(5) . . ?
C43 C42 H42 120.5 . . ?
C41 C42 H42 120.5 . . ?
Cl1 C57 Cl2 112.4(3) . . ?
Cl1 C57 H57A 109.1 . . ?
Cl2 C57 H57A 109.1 . . ?
Cl1 C57 H57B 109.1 . . ?
Cl2 C57 H57B 109.1 . . ?
H57A C57 H57B 107.9 . . ?
C3 C2 C1 120.9(5) . . ?
C3 C2 H2 119.5 . . ?
C1 C2 H2 119.5 . . ?
C22 C21 C20 120.3(6) . . ?
C22 C21 H21 119.9 . . ?
C20 C21 H21 119.9 . . ?
C23 C22 C21 120.1(5) . . ?
C23 C22 H22 119.9 . . ?
C21 C22 H22 119.9 . . ?

loop_
_geom_bond_atom_site_label_1
_geom_bond_atom_site_label_2
_geom_bond_distance
_geom_bond_site_symmetry_2
_geom_bond_publ_flag
Cl1 C57 1.746(6) . ?
Cl2 C57 1.768(6) . ?
N13 C13 1.413(5) . ?
N13 C6 1.429(5) . ?
N13 C7 1.432(5) . ?
N8 C16 1.420(5) . ?
N8 C51 1.433(5) . ?
N8 C45 1.441(5) . ?
N12 C15 1.421(5) . ?
N12 C33 1.423(5) . ?
N12 C39 1.431(6) . ?
N11 C14 1.406(5) . ?
N11 C19 1.435(5) . ?
N11 C25 1.437(5) . ?
N9 C32 1.154(5) . ?
C14 C15 1.417(5) . ?
C14 C13 1.431(6) . ?
N10 C31 1.142(6) . ?
C16 C17 1.397(6) . ?
C16 C15 1.427(5) . ?
C25 C30 1.389(6) . ?
C25 C26 1.395(6) . ?
C13 C18 1.397(6) . ?
C6 C5 1.380(6) . ?
C6 C1 1.390(6) . ?
C33 C34 1.402(6) . ?
C33 C38 1.405(6) . ?
C7 C12 1.391(6) . ?
C7 C8 1.389(6) . ?
C18 C17 1.407(6) . ?
C18 C31 1.445(6) . ?
C51 C52 1.390(6) . ?
C51 C56 1.403(6) . ?
C56 C55 1.390(6) . ?
C56 H56 0.9300 . ?
C29 C28 1.380(6) . ?
C29 C30 1.394(6) . ?
C29 H29 0.9300 . ?
C19 C24 1.390(7) . ?
C19 C20 1.391(6) . ?
C17 C32 1.447(6) . ?
C30 H30 0.9300 . ?
C34 C35 1.386(6) . ?
C34 H34 0.9300 . ?
C45 C46 1.384(7) . ?
C45 C50 1.393(6) . ?
C39 C40 1.388(6) . ?
C39 C44 1.391(7) . ?
C12 C11 1.391(6) . ?
C12 H12 0.9300 . ?
C26 C27 1.391(6) . ?
C26 H26 0.9300 . ?
C27 C28 1.387(6) . ?
C27 H27 0.9300 . ?
C52 C53 1.382(6) . ?
C52 H52 0.9300 . ?
C5 C4 1.393(6) . ?
C5 H5 0.9300 . ?
C38 C37 1.396(6) . ?
C38 H38 0.9300 . ?
C11 C10 1.379(7) . ?
C11 H11 0.9300 . ?
C28 H28 0.9300 . ?
C53 C54 1.381(6) . ?
C53 H53 0.9300 . ?
C37 C36 1.389(7) . ?
C37 H37 0.9300 . ?
C4 C3 1.390(7) . ?
C4 H4 0.9300 . ?
C36 C35 1.369(6) . ?
C36 H36 0.9300 . ?
C55 C54 1.390(7) . ?
C55 H55 0.9300 . ?
C54 H54 0.9300 . ?
C24 C23 1.393(7) . ?
C24 H24 0.9300 . ?
C50 C49 1.383(7) . ?
C50 H50 0.9300 . ?
C35 H35 0.9300 . ?
C44 C43 1.399(7) . ?
C44 H44 0.9300 . ?
C8 C9 1.395(7) . ?
C8 H8 0.9300 . ?
C10 C9 1.379(7) . ?
C10 H10 0.9300 . ?
C9 H9 0.9300 . ?
C46 C47 1.406(7) . ?
C46 H46 0.9300 . ?
C20 C21 1.397(8) . ?
C20 H20 0.9300 . ?
C3 C2 1.374(8) . ?
C3 H3 0.9300 . ?
C1 C2 1.391(7) . ?
C1 H1 0.9300 . ?
C47 C48 1.359(8) . ?
C47 H47 0.9300 . ?
C49 C48 1.388(8) . ?
C49 H49 0.9300 . ?
C40 C41 1.392(8) . ?
C40 H40 0.9300 . ?
C43 C42 1.354(8) . ?
C43 H43 0.9300 . ?
C23 C22 1.374(9) . ?
C23 H23 0.9300 . ?
C41 C42 1.390(9) . ?
C41 H41 0.9300 . ?
C48 H48 0.9300 . ?
C42 H42 0.9300 . ?
C57 H57A 0.9700 . ?
C57 H57B 0.9700 . ?
C2 H2 0.9300 . ?
C21 C22 1.383(9) . ?
C21 H21 0.9300 . ?
C22 H22 0.9300 . ?
